data_4304399
loop_
_publ_author_name
'Dabb, Serin L.'
'Messerle, Barbara A.'
'Smith, Matthew K.'
'Willis, Anthony C.'

_publ_section_title
;
 Ru and Os Complexes Containing a P,N-Donor Heterotopic Ligand:
 The Effect of Solvent on Stereochemistry
;
_journal_coden_ASTM INOCAJ
_journal_issue 8
_journal_name_full 'Inorganic Chemistry'
_journal_page_first 3034
_journal_page_last 3044
_journal_paper_doi 10.1021/ic7019044
_journal_volume 47
_journal_year 2008
_chemical_compound_source 'from UNSW'
_chemical_formula_moiety '2(C34 H34 Cl2 N4 P2 Ru), 3(C H2 Cl2)'
_chemical_formula_sum 'C71 H74 Cl10 N8 P4 Ru2'
_chemical_formula_weight 1719.98
_space_group_IT_number 14
_symmetry_cell_setting monoclinic
_symmetry_space_group_name_Hall '-P 2yn'
_symmetry_space_group_name_H-M 'P 1 21/n 1'
_atom_sites_solution_hydrogens geom
_atom_sites_solution_primary direct
_audit_creation_date 06-03-28
_audit_creation_method CRYSTALS_ver_12.18
_audit_update_record
;
2006-03-28 - Report on C71 H74 Cl10 N8 P4 Ru2
             by Anthony C. Willis
             for   Serin Dabb and Barbara Messerle (UNSW)


2006-03-28 - passes checkcif tests with minor warnings

;
_cell_angle_alpha 90
_cell_angle_beta 100.6436(3)
_cell_angle_gamma 90
_cell_formula_units_Z 4
_cell_length_a 15.0764(1)
_cell_length_b 17.1534(1)
_cell_length_c 28.8099(2)
_cell_measurement_reflns_used 153922
_cell_measurement_temperature 200
_cell_measurement_theta_max 27
_cell_measurement_theta_min 3
_cell_volume 7322.39(8)
_computing_cell_refinement 'Denzo/Scalepack '
_computing_data_collection 'COLLECT (Nonius BV, 1997)'
_computing_data_reduction 'Denzo/Scalepack (Otwinowski & Minor, 1997)'
_computing_molecular_graphics
; 
ORTEP-II (Johnson 1976) in teXsan (MSC, 1992-1997)
;
_computing_publication_material 'CRYSTALS '
_computing_structure_refinement 'CRYSTALS (Watkin et al 2003)'
_computing_structure_solution 'SIR92 (Altomare et al, 1994)'
_diffrn_ambient_temperature 200
_diffrn_measured_fraction_theta_full 0.995
_diffrn_measured_fraction_theta_max 0.995
_diffrn_measurement_device_type 'Nonius KappaCCD'
_diffrn_measurement_method ' \f and \w scans with CCD '
_diffrn_radiation_monochromator graphite
_diffrn_radiation_type 'Mo K\a'
_diffrn_radiation_wavelength 0.71073
_diffrn_reflns_av_R_equivalents 0.039
_diffrn_reflns_limit_h_max 19
_diffrn_reflns_limit_h_min -19
_diffrn_reflns_limit_k_max 22
_diffrn_reflns_limit_k_min -22
_diffrn_reflns_limit_l_max 37
_diffrn_reflns_limit_l_min -37
_diffrn_reflns_number 145653
_diffrn_reflns_theta_full 27.479
_diffrn_reflns_theta_max 27.5
_diffrn_reflns_theta_min 2.744
_diffrn_standards_number 0
_exptl_absorpt_coefficient_mu 0.913
_exptl_absorpt_correction_T_max 0.877
_exptl_absorpt_correction_T_min 0.712
_exptl_absorpt_correction_type integration
_exptl_absorpt_process_details
;
via Gaussian method (Coppens, 1970) implemented in maXus (2000)
;
_exptl_crystal_colour yellow
_exptl_crystal_density_diffrn 1.560
_exptl_crystal_density_meas ?
_exptl_crystal_description plate
_exptl_crystal_F_000 3496
_exptl_crystal_size_max 0.50
_exptl_crystal_size_mid 0.28
_exptl_crystal_size_min 0.19
_refine_diff_density_max 0.91
_refine_diff_density_min -1.16
_refine_ls_extinction_method None
_refine_ls_goodness_of_fit_ref 0.9568
_refine_ls_hydrogen_treatment noref
_refine_ls_matrix_type full
_refine_ls_number_parameters 875
_refine_ls_number_reflns 16690
_refine_ls_number_restraints 22
_refine_ls_R_factor_all 0.0350
_refine_ls_R_factor_gt 0.0279
_refine_ls_shift/su_max 0.003129
_refine_ls_structure_factor_coef Fsqd
_refine_ls_weighting_details
;
 Method= Modified Sheldrick 
 w=1/[\s^2^(F^2^) + ( 0.03P)^2^ + 3.20P] 
 ,where P=(max(Fo^2^,0) + 2Fc^2^)/3 
;
_refine_ls_weighting_scheme calc
_refine_ls_wR_factor_all 0.0759
_refine_ls_wR_factor_gt 0.0744
_refine_ls_wR_factor_ref 0.0759
_reflns_limit_h_max 19
_reflns_limit_h_min -19
_reflns_limit_k_max 22
_reflns_limit_k_min 0
_reflns_limit_l_max 37
_reflns_limit_l_min 0
_reflns_number_gt 13871
_reflns_number_total 16722
_reflns_threshold_expression I>2.0\s(I)
_oxford_diffrn_Wilson_B_factor 2.11
_oxford_diffrn_Wilson_scale 15.26
_oxford_refine_ls_scale 0.31008(12)
_oxford_structure_analysis_title '3131459 nsw062'
_cod_data_source_file ic7019044-file005.cif
_cod_data_source_block nsw062
_cod_depositor_comments
;
The following automatic conversions were performed:
'_symmetry_cell_setting' value 'Monoclinic' changed to 'monoclinic'
according to '/home/saulius/struct/CIF-dictionaries/cif_core.dic'
dictionary named 'cif_core.dic' version 2.4.1 from 2010-06-29.

Automatic conversion script
Id: cif_fix_enum 1527 2010-12-29 10:47:43Z saulius 
;
_cod_original_sg_symbol_H-M 'P 1 21/n 1 '
_cod_database_code 4304399

loop_
_symmetry_equiv_pos_as_xyz
x,y,z
-x,-y,-z
-x+1/2,y+1/2,-z+1/2
x+1/2,-y+1/2,z+1/2

loop_
_atom_site_label
_atom_site_type_symbol
_atom_site_fract_x
_atom_site_fract_y
_atom_site_fract_z
_atom_site_U_iso_or_equiv
_atom_site_occupancy
_atom_site_adp_type
_atom_site_refinement_flags_posn
_atom_site_refinement_flags_adp
_atom_site_refinement_flags_occupancy
_atom_site_disorder_assembly
_atom_site_disorder_group
_atom_site_attached_hydrogens
Ru1 Ru 0.270681(9) 0.491113(9) 0.564812(5) 0.0215 1.0000 Uani . . . . . .
Ru2 Ru 0.301633(10) 0.196821(9) 0.339346(5) 0.0239 1.0000 Uani . . . . . .
Cl1 Cl 0.26916(3) 0.49653(3) 0.478357(17) 0.0313 1.0000 Uani . . . . . .
Cl2 Cl 0.21152(3) 0.35711(3) 0.545599(18) 0.0305 1.0000 Uani . . . . . .
Cl3 Cl 0.35170(3) 0.32885(3) 0.320174(19) 0.0351 1.0000 Uani . . . . . .
Cl4 Cl 0.42827(3) 0.14579(3) 0.304514(18) 0.0348 1.0000 Uani . . . . . .
Cl51 Cl 0.34048(9) -0.03277(6) 0.70126(4) 0.0979 1.0000 Uani . . . . . .
Cl52 Cl 0.29909(8) -0.02027(8) 0.60024(5) 0.1166 1.0000 Uani . . . . . .
Cl61 Cl 0.00902(7) 0.70071(6) 0.31393(3) 0.0797 1.0000 Uani . . . . . .
Cl62 Cl 0.15745(6) 0.81098(4) 0.33802(3) 0.0697 1.0000 Uani . . . . . .
Cl71 Cl 0.10996(11) 0.11162(7) 0.59644(4) 0.1252 1.0000 Uani D U . . . .
Cl72 Cl -0.0128(3) 0.2053(2) 0.5297(2) 0.1400 0.552(8) Uani D U P . . .
Cl73 Cl -0.0120(4) 0.2332(3) 0.5640(3) 0.1344 0.448(8) Uani D U P . . .
P1 P 0.32230(3) 0.61613(3) 0.578793(17) 0.0238 1.0000 Uani . . . . . .
P2 P 0.26673(3) 0.46485(3) 0.642013(18) 0.0256 1.0000 Uani . . . . . .
P3 P 0.18377(3) 0.25317(3) 0.367157(18) 0.0265 1.0000 Uani . . . . . .
P4 P 0.27034(4) 0.07156(3) 0.35727(2) 0.0301 1.0000 Uani . . . . . .
N11 N 0.40135(10) 0.44448(10) 0.57157(5) 0.0248 1.0000 Uani . . . . . .
N15 N 0.47888(10) 0.48337(10) 0.56822(6) 0.0273 1.0000 Uani . . . . . .
N21 N 0.13721(10) 0.53301(10) 0.55133(6) 0.0266 1.0000 Uani . . . . . .
N25 N 0.06967(11) 0.51536(10) 0.57497(6) 0.0305 1.0000 Uani . . . . . .
N31 N 0.39091(11) 0.20832(10) 0.40433(6) 0.0270 1.0000 Uani . . . . . .
N35 N 0.38070(12) 0.25229(10) 0.44231(6) 0.0307 1.0000 Uani . . . . . .
N41 N 0.22486(11) 0.18947(11) 0.27059(6) 0.0315 1.0000 Uani . . . . . .
N45 N 0.19956(12) 0.12389(12) 0.24499(7) 0.0382 1.0000 Uani . . . . . .
C12 C 0.42668(13) 0.37105(12) 0.58224(7) 0.0283 1.0000 Uani . . . . . .
C13 C 0.51961(14) 0.36257(13) 0.58593(7) 0.0326 1.0000 Uani . . . . . .
C14 C 0.55076(13) 0.43500(13) 0.57680(7) 0.0319 1.0000 Uani . . . . . .
C16 C 0.47954(13) 0.56383(12) 0.55212(7) 0.0302 1.0000 Uani . . . . . .
C17 C 0.44600(13) 0.62115(12) 0.58513(7) 0.0286 1.0000 Uani . . . . . .
C22 C 0.10195(13) 0.58508(12) 0.51843(8) 0.0319 1.0000 Uani . . . . . .
C23 C 0.01208(14) 0.60041(14) 0.52075(9) 0.0386 1.0000 Uani . . . . . .
C24 C -0.00656(14) 0.55512(14) 0.55673(9) 0.0392 1.0000 Uani . . . . . .
C26 C 0.07902(13) 0.45730(13) 0.61213(8) 0.0341 1.0000 Uani . . . . . .
C27 C 0.15237(14) 0.47852(14) 0.65470(8) 0.0342 1.0000 Uani . . . . . .
C32 C 0.46712(14) 0.16814(13) 0.41811(7) 0.0320 1.0000 Uani . . . . . .
C33 C 0.50618(15) 0.18602(14) 0.46465(8) 0.0386 1.0000 Uani . . . . . .
C34 C 0.44967(15) 0.23946(14) 0.47872(8) 0.0379 1.0000 Uani . . . . . .
C36 C 0.31334(15) 0.31383(13) 0.43993(8) 0.0343 1.0000 Uani . . . . . .
C37 C 0.21638(14) 0.28435(13) 0.42888(7) 0.0332 1.0000 Uani . . . . . .
C42 C 0.19229(15) 0.24905(15) 0.24250(8) 0.0379 1.0000 Uani . . . . . .
C43 C 0.14663(17) 0.22213(18) 0.19923(9) 0.0503 1.0000 Uani . . . . . .
C44 C 0.15272(17) 0.14309(18) 0.20161(9) 0.0506 1.0000 Uani . . . . . .
C46 C 0.23027(16) 0.04637(14) 0.26042(9) 0.0426 1.0000 Uani . . . . . .
C47 C 0.20199(16) 0.02200(14) 0.30615(9) 0.0398 1.0000 Uani . . . . . .
C111 C 0.29007(13) 0.69398(11) 0.53383(7) 0.0273 1.0000 Uani . . . . . .
C112 C 0.30560(15) 0.68437(13) 0.48794(8) 0.0351 1.0000 Uani . . . . . .
C113 C 0.28693(16) 0.74325(15) 0.45457(8) 0.0416 1.0000 Uani . . . . . .
C114 C 0.25280(17) 0.81385(15) 0.46615(9) 0.0469 1.0000 Uani . . . . . .
C115 C 0.2374(2) 0.82419(16) 0.51128(10) 0.0539 1.0000 Uani . . . . . .
C116 C 0.25599(17) 0.76551(14) 0.54513(9) 0.0427 1.0000 Uani . . . . . .
C121 C 0.29864(14) 0.66827(12) 0.63049(7) 0.0286 1.0000 Uani . . . . . .
C122 C 0.20909(15) 0.67256(13) 0.63651(8) 0.0343 1.0000 Uani . . . . . .
C123 C 0.18598(17) 0.71638(14) 0.67304(9) 0.0422 1.0000 Uani . . . . . .
C124 C 0.25209(19) 0.75629(14) 0.70357(9) 0.0468 1.0000 Uani . . . . . .
C125 C 0.34119(18) 0.75184(14) 0.69812(8) 0.0420 1.0000 Uani . . . . . .
C126 C 0.36492(15) 0.70848(12) 0.66164(7) 0.0335 1.0000 Uani . . . . . .
C211 C 0.29180(14) 0.36344(13) 0.66288(7) 0.0312 1.0000 Uani . . . . . .
C212 C 0.22360(19) 0.30871(16) 0.65942(10) 0.0547 1.0000 Uani . . . . . .
C213 C 0.2420(2) 0.23261(18) 0.67416(12) 0.0725 1.0000 Uani . . . . . .
C214 C 0.3290(2) 0.20915(16) 0.69213(10) 0.0593 1.0000 Uani . . . . . .
C215 C 0.39671(19) 0.26302(15) 0.69678(9) 0.0472 1.0000 Uani . . . . . .
C216 C 0.37862(16) 0.33947(14) 0.68269(8) 0.0383 1.0000 Uani . . . . . .
C221 C 0.33970(14) 0.51433(12) 0.69100(7) 0.0290 1.0000 Uani . . . . . .
C222 C 0.43148(14) 0.52276(13) 0.69008(8) 0.0346 1.0000 Uani . . . . . .
C223 C 0.48987(16) 0.55513(14) 0.72837(9) 0.0419 1.0000 Uani . . . . . .
C224 C 0.45710(18) 0.57824(14) 0.76806(9) 0.0474 1.0000 Uani . . . . . .
C225 C 0.36686(19) 0.56968(15) 0.76941(9) 0.0474 1.0000 Uani . . . . . .
C226 C 0.30813(16) 0.53881(13) 0.73094(8) 0.0368 1.0000 Uani . . . . . .
C311 C 0.13524(14) 0.34502(12) 0.33900(8) 0.0314 1.0000 Uani . . . . . .
C312 C 0.17271(16) 0.41708(13) 0.35343(9) 0.0410 1.0000 Uani . . . . . .
C313 C 0.13666(18) 0.48551(14) 0.33191(10) 0.0485 1.0000 Uani . . . . . .
C314 C 0.06258(19) 0.48359(15) 0.29543(10) 0.0485 1.0000 Uani . . . . . .
C315 C 0.02424(19) 0.41265(16) 0.28168(9) 0.0508 1.0000 Uani . . . . . .
C316 C 0.05968(16) 0.34417(14) 0.30284(9) 0.0421 1.0000 Uani . . . . . .
C321 C 0.07944(14) 0.19775(12) 0.36630(8) 0.0334 1.0000 Uani . . . . . .
C322 C 0.04154(14) 0.15747(13) 0.32517(9) 0.0408 1.0000 Uani . . . . . .
C323 C -0.03744(16) 0.11457(14) 0.32250(12) 0.0532 1.0000 Uani . . . . . .
C324 C -0.07833(17) 0.11013(16) 0.36124(13) 0.0615 1.0000 Uani . . . . . .
C325 C -0.04267(17) 0.14960(18) 0.40204(12) 0.0590 1.0000 Uani . . . . . .
C326 C 0.03586(15) 0.19430(15) 0.40481(10) 0.0439 1.0000 Uani . . . . . .
C411 C 0.36460(15) 0.00045(12) 0.37286(9) 0.0368 1.0000 Uani . . . . . .
C412 C 0.39645(18) -0.04253(15) 0.33832(11) 0.0519 1.0000 Uani . . . . . .
C413 C 0.4665(2) -0.09587(16) 0.34998(12) 0.0617 1.0000 Uani . . . . . .
C414 C 0.5064(2) -0.10718(17) 0.39624(13) 0.0624 1.0000 Uani . . . . . .
C415 C 0.4774(2) -0.06450(19) 0.43092(12) 0.0647 1.0000 Uani . . . . . .
C416 C 0.40656(18) -0.01124(16) 0.41937(10) 0.0515 1.0000 Uani . . . . . .
C421 C 0.21249(15) 0.05233(13) 0.40648(9) 0.0369 1.0000 Uani . . . . . .
C422 C 0.24568(17) 0.08767(15) 0.44983(9) 0.0445 1.0000 Uani . . . . . .
C423 C 0.2070(2) 0.07297(18) 0.48907(10) 0.0586 1.0000 Uani . . . . . .
C424 C 0.1342(2) 0.0231(2) 0.48532(13) 0.0680 1.0000 Uani . . . . . .
C425 C 0.1005(2) -0.01155(17) 0.44305(14) 0.0661 1.0000 Uani . . . . . .
C426 C 0.13917(17) 0.00186(14) 0.40323(11) 0.0488 1.0000 Uani . . . . . .
C501 C 0.3695(2) -0.06081(18) 0.64807(10) 0.0575 1.0000 Uani . . . . . .
C601 C 0.1038(2) 0.74216(17) 0.29681(10) 0.0575 1.0000 Uani . . . . . .
C701 C 0.0750(7) 0.2044(6) 0.5763(4) 0.0995 0.552(8) Uani D U P . . .
C702 C 0.0877(9) 0.1874(7) 0.5551(4) 0.0916 0.448(8) Uani D U P . . .
H121 H 0.38458(13) 0.32794(12) 0.58694(7) 0.0339 1.0000 Uiso R . . . . .
H131 H 0.55592(14) 0.31393(13) 0.59361(7) 0.0388 1.0000 Uiso R . . . . .
H141 H 0.61494(13) 0.44940(13) 0.57653(7) 0.0381 1.0000 Uiso R . . . . .
H161 H 0.54277(13) 0.57815(12) 0.54961(7) 0.0367 1.0000 Uiso R . . . . .
H162 H 0.43990(13) 0.56780(12) 0.52030(7) 0.0367 1.0000 Uiso R . . . . .
H171 H 0.47417(13) 0.60835(12) 0.61846(7) 0.0339 1.0000 Uiso R . . . . .
H172 H 0.46367(13) 0.67515(12) 0.57742(7) 0.0339 1.0000 Uiso R . . . . .
H221 H 0.13550(13) 0.60962(12) 0.49534(8) 0.0370 1.0000 Uiso R . . . . .
H231 H -0.02990(14) 0.63690(14) 0.50037(9) 0.0445 1.0000 Uiso R . . . . .
H241 H -0.06568(14) 0.55186(14) 0.56764(9) 0.0465 1.0000 Uiso R . . . . .
H261 H 0.02004(13) 0.45229(13) 0.62304(8) 0.0417 1.0000 Uiso R . . . . .
H262 H 0.09500(13) 0.40627(13) 0.59905(8) 0.0417 1.0000 Uiso R . . . . .
H271 H 0.14479(14) 0.53437(14) 0.66313(8) 0.0421 1.0000 Uiso R . . . . .
H272 H 0.14518(14) 0.44457(14) 0.68198(8) 0.0421 1.0000 Uiso R . . . . .
H321 H 0.49280(14) 0.13025(13) 0.39776(7) 0.0378 1.0000 Uiso R . . . . .
H331 H 0.56317(15) 0.16436(14) 0.48355(8) 0.0447 1.0000 Uiso R . . . . .
H341 H 0.45783(15) 0.26479(14) 0.51049(8) 0.0441 1.0000 Uiso R . . . . .
H361 H 0.32279(15) 0.34123(13) 0.47109(8) 0.0408 1.0000 Uiso R . . . . .
H362 H 0.32229(15) 0.35148(13) 0.41469(8) 0.0408 1.0000 Uiso R . . . . .
H371 H 0.17513(14) 0.32721(13) 0.43507(7) 0.0405 1.0000 Uiso R . . . . .
H372 H 0.21030(14) 0.23907(13) 0.44992(7) 0.0405 1.0000 Uiso R . . . . .
H421 H 0.19986(15) 0.30529(15) 0.25149(8) 0.0449 1.0000 Uiso R . . . . .
H431 H 0.11570(17) 0.25415(18) 0.17198(9) 0.0582 1.0000 Uiso R . . . . .
H441 H 0.12723(17) 0.10573(18) 0.17595(9) 0.0586 1.0000 Uiso R . . . . .
H461 H 0.29766(16) 0.04526(14) 0.26515(9) 0.0501 1.0000 Uiso R . . . . .
H462 H 0.20464(16) 0.00827(14) 0.23521(9) 0.0501 1.0000 Uiso R . . . . .
H471 H 0.20995(16) -0.03563(14) 0.31018(9) 0.0470 1.0000 Uiso R . . . . .
H472 H 0.13703(16) 0.03570(14) 0.30459(9) 0.0470 1.0000 Uiso R . . . . .
H1121 H 0.33078(15) 0.63385(13) 0.47888(8) 0.0421 1.0000 Uiso R . . . . .
H1131 H 0.29829(16) 0.73449(15) 0.42185(8) 0.0499 1.0000 Uiso R . . . . .
H1141 H 0.23956(17) 0.85651(15) 0.44221(9) 0.0559 1.0000 Uiso R . . . . .
H1151 H 0.2124(2) 0.87496(16) 0.52004(10) 0.0646 1.0000 Uiso R . . . . .
H1161 H 0.24474(17) 0.77488(14) 0.57781(9) 0.0515 1.0000 Uiso R . . . . .
H1221 H 0.16119(15) 0.64388(13) 0.61437(8) 0.0419 1.0000 Uiso R . . . . .
H1231 H 0.12168(17) 0.71906(14) 0.67725(9) 0.0527 1.0000 Uiso R . . . . .
H1241 H 0.23546(19) 0.78842(14) 0.72963(9) 0.0574 1.0000 Uiso R . . . . .
H1251 H 0.38886(18) 0.78009(14) 0.72064(8) 0.0494 1.0000 Uiso R . . . . .
H1261 H 0.42937(15) 0.70604(12) 0.65768(7) 0.0395 1.0000 Uiso R . . . . .
H2121 H 0.16009(19) 0.32428(16) 0.64609(10) 0.0635 1.0000 Uiso R . . . . .
H2131 H 0.1915(2) 0.19416(18) 0.67173(12) 0.0835 1.0000 Uiso R . . . . .
H2141 H 0.3423(2) 0.15367(16) 0.70159(10) 0.0703 1.0000 Uiso R . . . . .
H2151 H 0.45995(19) 0.24715(15) 0.71048(9) 0.0568 1.0000 Uiso R . . . . .
H2161 H 0.42903(16) 0.37821(14) 0.68686(8) 0.0461 1.0000 Uiso R . . . . .
H2221 H 0.45553(14) 0.50539(13) 0.66167(8) 0.0411 1.0000 Uiso R . . . . .
H2231 H 0.55532(16) 0.56167(14) 0.72719(9) 0.0480 1.0000 Uiso R . . . . .
H2241 H 0.49893(18) 0.60110(14) 0.79570(9) 0.0534 1.0000 Uiso R . . . . .
H2251 H 0.34341(19) 0.58578(15) 0.79825(9) 0.0557 1.0000 Uiso R . . . . .
H2261 H 0.24243(16) 0.53417(13) 0.73202(8) 0.0439 1.0000 Uiso R . . . . .
H3121 H 0.22631(16) 0.41973(13) 0.37965(9) 0.0487 1.0000 Uiso R . . . . .
H3131 H 0.16455(18) 0.53674(14) 0.34289(10) 0.0586 1.0000 Uiso R . . . . .
H3141 H 0.03757(19) 0.53273(15) 0.27948(10) 0.0592 1.0000 Uiso R . . . . .
H3151 H -0.03020(19) 0.41043(16) 0.25594(9) 0.0592 1.0000 Uiso R . . . . .
H3161 H 0.03064(16) 0.29329(14) 0.29203(9) 0.0494 1.0000 Uiso R . . . . .
H3221 H 0.07189(14) 0.15960(13) 0.29713(9) 0.0485 1.0000 Uiso R . . . . .
H3231 H -0.06430(16) 0.08713(14) 0.29257(12) 0.0623 1.0000 Uiso R . . . . .
H3241 H -0.13420(17) 0.07812(16) 0.35981(13) 0.0736 1.0000 Uiso R . . . . .
H3251 H -0.07318(17) 0.14631(18) 0.42999(12) 0.0729 1.0000 Uiso R . . . . .
H3261 H 0.06052(15) 0.22365(15) 0.43437(10) 0.0537 1.0000 Uiso R . . . . .
H4121 H 0.36831(18) -0.03486(15) 0.30438(11) 0.0618 1.0000 Uiso R . . . . .
H4131 H 0.4879(2) -0.12613(16) 0.32449(12) 0.0746 1.0000 Uiso R . . . . .
H4141 H 0.5561(2) -0.14611(17) 0.40466(13) 0.0756 1.0000 Uiso R . . . . .
H4151 H 0.5071(2) -0.07159(19) 0.46467(12) 0.0774 1.0000 Uiso R . . . . .
H4161 H 0.38582(18) 0.01895(16) 0.44508(10) 0.0621 1.0000 Uiso R . . . . .
H4221 H 0.29816(17) 0.12413(15) 0.45266(9) 0.0545 1.0000 Uiso R . . . . .
H4231 H 0.2318(2) 0.09843(18) 0.51997(10) 0.0723 1.0000 Uiso R . . . . .
H4241 H 0.1061(2) 0.0124(2) 0.51352(13) 0.0862 1.0000 Uiso R . . . . .
H4251 H 0.0473(2) -0.04712(17) 0.44053(14) 0.0833 1.0000 Uiso R . . . . .
H4261 H 0.11438(17) -0.02457(14) 0.37265(11) 0.0599 1.0000 Uiso R . . . . .
H5011 H 0.4328(2) -0.04372(18) 0.64776(10) 0.0689 1.0000 Uiso R . . . . .
H5012 H 0.3657(2) -0.11889(18) 0.64542(10) 0.0689 1.0000 Uiso R . . . . .
H6011 H 0.0846(2) 0.76866(17) 0.26566(10) 0.0697 1.0000 Uiso R . . . . .
H6012 H 0.1477(2) 0.69976(17) 0.29352(10) 0.0697 1.0000 Uiso R . . . . .
H7011 H 0.0564(7) 0.2336(6) 0.6030(4) 0.1166 0.5516 Uiso R . . . . .
H7012 H 0.1274(7) 0.2314(6) 0.5665(4) 0.1166 0.5516 Uiso R . . . . .
H7021 H 0.1387(9) 0.2256(7) 0.5600(4) 0.1140 0.4484 Uiso R . . . . .
H7022 H 0.0795(9) 0.1659(7) 0.5223(4) 0.1140 0.4484 Uiso R . . . . .

loop_
_atom_site_aniso_label
_atom_site_aniso_U_11
_atom_site_aniso_U_22
_atom_site_aniso_U_33
_atom_site_aniso_U_23
_atom_site_aniso_U_13
_atom_site_aniso_U_12
Ru1 0.01662(7) 0.02526(8) 0.02243(8) 0.00051(6) 0.00327(5) 0.00058(5)
Ru2 0.02051(8) 0.02753(9) 0.02310(8) -0.00184(6) 0.00267(6) -0.00101(6)
Cl1 0.0339(3) 0.0351(3) 0.0250(2) -0.00015(19) 0.00568(19) -0.0010(2)
Cl2 0.0263(2) 0.0290(2) 0.0355(3) -0.0004(2) 0.00408(19) -0.00369(19)
Cl3 0.0317(3) 0.0355(3) 0.0382(3) 0.0039(2) 0.0070(2) -0.0056(2)
Cl4 0.0272(2) 0.0449(3) 0.0329(3) -0.0013(2) 0.0073(2) 0.0055(2)
Cl51 0.1369(9) 0.0789(6) 0.0926(7) -0.0371(5) 0.0597(7) -0.0168(6)
Cl52 0.0844(7) 0.1364(10) 0.1109(9) 0.0546(8) -0.0295(6) -0.0243(7)
Cl61 0.0866(6) 0.0818(6) 0.0784(6) -0.0029(5) 0.0354(5) -0.0214(5)
Cl62 0.0811(5) 0.0545(4) 0.0626(5) -0.0141(3) -0.0157(4) 0.0021(4)
Cl71 0.1759(13) 0.0953(8) 0.0843(7) 0.0060(6) -0.0290(8) -0.0292(8)
Cl72 0.158(3) 0.089(2) 0.142(3) 0.051(2) -0.055(2) -0.0459(19)
Cl73 0.121(3) 0.118(3) 0.181(5) 0.004(3) 0.072(3) -0.022(2)
P1 0.0204(2) 0.0259(2) 0.0249(2) 0.00048(19) 0.00348(18) -0.00025(18)
P2 0.0214(2) 0.0312(3) 0.0249(2) 0.0024(2) 0.00623(19) 0.0006(2)
P3 0.0238(2) 0.0270(3) 0.0291(3) -0.0016(2) 0.0061(2) -0.00104(19)
P4 0.0270(3) 0.0270(3) 0.0361(3) -0.0020(2) 0.0052(2) -0.0008(2)
N11 0.0191(7) 0.0311(9) 0.0244(8) -0.0004(7) 0.0049(6) 0.0013(6)
N15 0.0189(7) 0.0368(9) 0.0267(8) 0.0004(7) 0.0056(6) 0.0002(7)
N21 0.0170(7) 0.0297(9) 0.0320(9) -0.0013(7) 0.0020(6) -0.0001(6)
N25 0.0180(8) 0.0367(10) 0.0366(10) -0.0012(8) 0.0044(7) 0.0012(7)
N31 0.0257(8) 0.0303(9) 0.0242(8) -0.0012(7) 0.0022(6) -0.0031(7)
N35 0.0325(9) 0.0328(9) 0.0256(8) -0.0032(7) 0.0024(7) -0.0050(7)
N41 0.0262(8) 0.0393(10) 0.0280(9) -0.0061(7) 0.0023(7) 0.0009(7)
N45 0.0330(10) 0.0468(11) 0.0315(9) -0.0104(8) -0.0025(8) 0.0000(8)
C12 0.0279(10) 0.0315(10) 0.0254(10) -0.0014(8) 0.0050(8) 0.0043(8)
C13 0.0274(10) 0.0419(12) 0.0276(10) -0.0012(9) 0.0029(8) 0.0108(9)
C14 0.0194(9) 0.0477(13) 0.0283(10) -0.0028(9) 0.0034(8) 0.0068(9)
C16 0.0222(9) 0.0379(11) 0.0316(10) 0.0050(9) 0.0081(8) -0.0027(8)
C17 0.0223(9) 0.0305(10) 0.0320(10) 0.0029(8) 0.0026(8) -0.0032(8)
C22 0.0249(10) 0.0321(11) 0.0355(11) 0.0004(9) -0.0024(8) 0.0016(8)
C23 0.0253(10) 0.0367(12) 0.0493(14) -0.0006(10) -0.0048(9) 0.0063(9)
C24 0.0204(10) 0.0433(13) 0.0526(14) -0.0057(11) 0.0031(9) 0.0057(9)
C26 0.0215(9) 0.0414(12) 0.0413(12) 0.0035(10) 0.0105(9) -0.0011(9)
C27 0.0257(10) 0.0445(13) 0.0351(11) 0.0016(10) 0.0123(9) 0.0000(9)
C32 0.0264(10) 0.0366(11) 0.0315(11) 0.0034(9) 0.0016(8) -0.0014(9)
C33 0.0348(12) 0.0444(13) 0.0326(11) 0.0070(10) -0.0040(9) -0.0055(10)
C34 0.0408(12) 0.0447(13) 0.0247(10) 0.0011(9) -0.0028(9) -0.0091(10)
C36 0.0392(12) 0.0333(11) 0.0295(11) -0.0073(9) 0.0040(9) -0.0018(9)
C37 0.0354(11) 0.0336(11) 0.0323(11) -0.0027(9) 0.0103(9) 0.0021(9)
C42 0.0317(11) 0.0502(14) 0.0305(11) 0.0017(10) 0.0020(9) 0.0064(10)
C43 0.0454(14) 0.0680(18) 0.0322(12) -0.0011(12) -0.0068(10) 0.0107(13)
C44 0.0425(13) 0.0707(19) 0.0333(13) -0.0137(12) -0.0071(10) 0.0025(13)
C46 0.0387(12) 0.0432(13) 0.0433(13) -0.0163(11) 0.0006(10) -0.0007(10)
C47 0.0331(11) 0.0325(12) 0.0520(14) -0.0097(10) 0.0030(10) -0.0032(9)
C111 0.0216(9) 0.0290(10) 0.0302(10) 0.0027(8) 0.0018(8) -0.0004(8)
C112 0.0380(12) 0.0335(11) 0.0337(11) 0.0033(9) 0.0068(9) 0.0040(9)
C113 0.0425(13) 0.0485(14) 0.0338(12) 0.0098(10) 0.0070(10) 0.0076(11)
C114 0.0477(14) 0.0461(14) 0.0459(14) 0.0190(11) 0.0056(11) 0.0130(11)
C115 0.0715(18) 0.0415(14) 0.0487(15) 0.0103(12) 0.0106(13) 0.0261(13)
C116 0.0533(14) 0.0390(13) 0.0364(12) 0.0042(10) 0.0099(11) 0.0149(11)
C121 0.0333(10) 0.0252(10) 0.0273(10) 0.0019(8) 0.0053(8) 0.0015(8)
C122 0.0360(11) 0.0314(11) 0.0373(12) -0.0012(9) 0.0114(9) 0.0001(9)
C123 0.0474(13) 0.0366(12) 0.0478(14) 0.0002(11) 0.0223(11) 0.0060(10)
C124 0.0684(17) 0.0373(13) 0.0378(13) -0.0057(10) 0.0181(12) 0.0075(12)
C125 0.0557(15) 0.0343(12) 0.0336(12) -0.0050(10) 0.0019(10) 0.0017(11)
C126 0.0382(11) 0.0289(11) 0.0317(11) 0.0003(9) 0.0019(9) 0.0013(9)
C211 0.0357(11) 0.0341(11) 0.0254(10) 0.0052(8) 0.0096(8) 0.0002(9)
C212 0.0459(14) 0.0492(16) 0.0636(17) 0.0240(13) -0.0040(13) -0.0109(12)
C213 0.073(2) 0.0494(17) 0.087(2) 0.0324(16) -0.0084(18) -0.0213(15)
C214 0.081(2) 0.0377(14) 0.0575(17) 0.0169(13) 0.0075(15) 0.0045(14)
C215 0.0531(15) 0.0453(14) 0.0437(14) 0.0048(11) 0.0099(11) 0.0162(12)
C216 0.0405(12) 0.0366(12) 0.0381(12) 0.0001(10) 0.0080(10) 0.0056(10)
C221 0.0300(10) 0.0295(10) 0.0265(10) 0.0054(8) 0.0029(8) 0.0008(8)
C222 0.0312(11) 0.0388(12) 0.0327(11) 0.0096(9) 0.0032(9) -0.0015(9)
C223 0.0364(12) 0.0375(12) 0.0460(13) 0.0125(11) -0.0074(10) -0.0060(10)
C224 0.0573(16) 0.0329(12) 0.0432(14) 0.0001(10) -0.0134(12) -0.0027(11)
C225 0.0616(16) 0.0430(14) 0.0346(12) -0.0067(10) 0.0012(11) 0.0119(12)
C226 0.0393(12) 0.0388(12) 0.0317(11) -0.0019(9) 0.0050(9) 0.0070(10)
C311 0.0292(10) 0.0326(11) 0.0344(11) 0.0016(9) 0.0111(8) 0.0033(8)
C312 0.0384(12) 0.0338(12) 0.0496(14) -0.0003(10) 0.0049(10) -0.0015(10)
C313 0.0489(15) 0.0320(12) 0.0655(17) 0.0055(12) 0.0128(13) 0.0011(11)
C314 0.0560(16) 0.0400(14) 0.0518(15) 0.0123(11) 0.0161(13) 0.0123(12)
C315 0.0517(15) 0.0510(16) 0.0453(14) 0.0068(12) -0.0027(12) 0.0102(12)
C316 0.0428(13) 0.0379(13) 0.0428(13) -0.0016(10) 0.0007(10) 0.0033(10)
C321 0.0247(10) 0.0276(10) 0.0489(13) 0.0043(9) 0.0094(9) 0.0024(8)
C322 0.0258(10) 0.0340(12) 0.0615(15) -0.0038(11) 0.0054(10) 0.0004(9)
C323 0.0276(12) 0.0347(13) 0.093(2) -0.0033(13) 0.0013(13) -0.0011(10)
C324 0.0278(12) 0.0436(15) 0.113(3) 0.0165(16) 0.0115(15) -0.0040(11)
C325 0.0348(13) 0.0604(18) 0.087(2) 0.0292(16) 0.0255(14) 0.0081(12)
C326 0.0300(11) 0.0456(14) 0.0585(15) 0.0127(12) 0.0147(11) 0.0051(10)
C411 0.0326(11) 0.0266(11) 0.0512(14) 0.0033(9) 0.0081(10) -0.0003(8)
C412 0.0505(15) 0.0432(14) 0.0608(17) -0.0056(12) 0.0074(13) 0.0133(12)
C413 0.0558(17) 0.0433(15) 0.087(2) -0.0055(15) 0.0172(16) 0.0180(13)
C414 0.0473(15) 0.0433(15) 0.098(3) 0.0230(16) 0.0181(16) 0.0153(12)
C415 0.0507(16) 0.069(2) 0.073(2) 0.0328(17) 0.0097(15) 0.0168(15)
C416 0.0484(15) 0.0523(16) 0.0546(16) 0.0121(13) 0.0114(12) 0.0115(12)
C421 0.0353(11) 0.0285(11) 0.0492(13) 0.0076(10) 0.0139(10) 0.0050(9)
C422 0.0492(14) 0.0439(14) 0.0430(13) 0.0115(11) 0.0153(11) 0.0051(11)
C423 0.0693(19) 0.0611(18) 0.0503(16) 0.0189(14) 0.0241(14) 0.0132(15)
C424 0.075(2) 0.0625(19) 0.078(2) 0.0324(18) 0.0443(19) 0.0198(17)
C425 0.0536(17) 0.0440(16) 0.111(3) 0.0257(17) 0.0407(18) 0.0041(13)
C426 0.0401(13) 0.0337(13) 0.0761(19) 0.0106(12) 0.0196(13) 0.0030(10)
C501 0.0551(16) 0.0571(17) 0.0601(17) -0.0024(14) 0.0099(13) 0.0171(14)
C601 0.0687(18) 0.0511(16) 0.0544(16) -0.0125(13) 0.0159(14) -0.0143(14)
C701 0.098(7) 0.075(5) 0.119(8) -0.006(6) 0.002(6) -0.022(5)
C702 0.126(7) 0.066(6) 0.092(8) -0.014(5) 0.047(7) -0.029(5)

loop_
_atom_type_symbol
_atom_type_scat_dispersion_real
_atom_type_scat_dispersion_imag
_atom_type_scat_Cromer_Mann_a1
_atom_type_scat_Cromer_Mann_b1
_atom_type_scat_Cromer_Mann_a2
_atom_type_scat_Cromer_Mann_b2
_atom_type_scat_Cromer_Mann_a3
_atom_type_scat_Cromer_Mann_b3
_atom_type_scat_Cromer_Mann_a4
_atom_type_scat_Cromer_Mann_b4
_atom_type_scat_Cromer_Mann_c
_atom_type_scat_source
C 0.0033 0.0016 2.3100 20.8439 1.0200 10.2075 1.5886 0.5687 0.8650 51.6512 0.2156 'International Tables Vol C 4.2.6.8 and 6.1.1.4'
H 0.0000 0.0000 0.4930 10.5109 0.3229 26.1257 0.1402 3.1424 0.0408 57.7998 0.0030 'International Tables Vol C 4.2.6.8 and 6.1.1.4'
Cl 0.1484 0.1585 11.4604 0.0104 7.1964 1.1662 6.2556 18.5194 1.6455 47.7784 -9.5574 'International Tables Vol C 4.2.6.8 and 6.1.1.4'
N 0.0061 0.0033 12.2126 0.0057 3.1322 9.8933 2.0125 28.9975 1.1663 0.5826 -11.5290 'International Tables Vol C 4.2.6.8 and 6.1.1.4'
P 0.1023 0.0942 6.4345 1.9067 4.1791 27.1570 1.7800 0.5260 1.4908 68.1645 1.1149 'International Tables Vol C 4.2.6.8 and 6.1.1.4'
Ru -1.2594 0.8363 19.2674 0.8085 12.9182 8.4347 4.8634 24.7997 1.5676 94.2928 5.3787 'International Tables Vol C 4.2.6.8 and 6.1.1.4'

loop_
_exptl_crystal_face_index_h
_exptl_crystal_face_index_k
_exptl_crystal_face_index_l
_exptl_crystal_face_perp_dist
1 0 0 0.250
-1 0 0 0.250
0 1 0 0.070
0 -1 0 0.120
0 0 1 0.140
0 0 -1 0.140
-1 0 1 0.225
1 0 -1 0.229
0 -1 -1 0.128
0 1 1 0.070
0 -1 1 0.116
0 1 -1 0.074
-2 -4 0 0.150

loop_
_geom_angle_atom_site_label_1
_geom_angle_site_symmetry_1
_geom_angle_atom_site_label_2
_geom_angle_site_symmetry_2
_geom_angle_atom_site_label_3
_geom_angle_site_symmetry_3
_geom_angle
_geom_angle_publ_flag
Cl1 . Ru1 . Cl2 . 82.836(17) yes
Cl1 . Ru1 . P1 . 94.648(18) yes
Cl2 . Ru1 . P1 . 177.221(18) yes
Cl1 . Ru1 . P2 . 170.536(19) yes
Cl2 . Ru1 . P2 . 87.804(18) yes
P1 . Ru1 . P2 . 94.739(19) yes
Cl1 . Ru1 . N11 . 86.68(4) yes
Cl2 . Ru1 . N11 . 87.73(5) yes
P1 . Ru1 . N11 . 93.31(5) yes
P2 . Ru1 . N11 . 91.57(4) yes
Cl1 . Ru1 . N21 . 88.33(5) yes
Cl2 . Ru1 . N21 . 89.04(5) yes
P1 . Ru1 . N21 . 89.71(5) yes
P2 . Ru1 . N21 . 92.93(5) yes
N11 . Ru1 . N21 . 174.36(6) yes
Cl3 . Ru2 . Cl4 . 86.755(19) yes
Cl3 . Ru2 . P3 . 88.871(19) yes
Cl4 . Ru2 . P3 . 174.98(2) yes
Cl3 . Ru2 . P4 . 174.205(19) yes
Cl4 . Ru2 . P4 . 88.047(19) yes
P3 . Ru2 . P4 . 96.428(19) yes
Cl3 . Ru2 . N31 . 86.65(5) yes
Cl4 . Ru2 . N31 . 88.81(5) yes
P3 . Ru2 . N31 . 93.40(5) yes
P4 . Ru2 . N31 . 90.68(5) yes
Cl3 . Ru2 . N41 . 88.98(5) yes
Cl4 . Ru2 . N41 . 85.90(5) yes
P3 . Ru2 . N41 . 91.55(5) yes
P4 . Ru2 . N41 . 93.20(5) yes
N31 . Ru2 . N41 . 173.33(6) yes
Ru1 . P1 . C17 . 111.47(7) yes
Ru1 . P1 . C111 . 120.83(6) yes
C17 . P1 . C111 . 99.49(9) yes
Ru1 . P1 . C121 . 119.34(7) yes
C17 . P1 . C121 . 104.05(9) yes
C111 . P1 . C121 . 98.67(9) yes
Ru1 . P2 . C27 . 111.24(7) yes
Ru1 . P2 . C211 . 117.42(7) yes
C27 . P2 . C211 . 101.36(10) yes
Ru1 . P2 . C221 . 122.70(7) yes
C27 . P2 . C221 . 103.85(10) yes
C211 . P2 . C221 . 97.32(9) yes
Ru2 . P3 . C37 . 112.04(7) yes
Ru2 . P3 . C311 . 118.20(7) yes
C37 . P3 . C311 . 100.91(10) yes
Ru2 . P3 . C321 . 119.65(7) yes
C37 . P3 . C321 . 103.87(10) yes
C311 . P3 . C321 . 99.56(9) yes
Ru2 . P4 . C47 . 111.26(8) yes
Ru2 . P4 . C411 . 119.40(7) yes
C47 . P4 . C411 . 100.35(11) yes
Ru2 . P4 . C421 . 119.65(7) yes
C47 . P4 . C421 . 105.09(11) yes
C411 . P4 . C421 . 98.45(10) yes
Ru1 . N11 . N15 . 127.44(13) yes
Ru1 . N11 . C12 . 127.13(13) yes
N15 . N11 . C12 . 105.36(15) yes
N11 . N15 . C14 . 110.83(17) yes
N11 . N15 . C16 . 122.81(15) yes
C14 . N15 . C16 . 126.00(17) yes
Ru1 . N21 . N25 . 127.64(13) yes
Ru1 . N21 . C22 . 126.84(14) yes
N25 . N21 . C22 . 105.48(16) yes
N21 . N25 . C24 . 110.69(18) yes
N21 . N25 . C26 . 122.90(16) yes
C24 . N25 . C26 . 126.26(18) yes
Ru2 . N31 . N35 . 128.22(13) yes
Ru2 . N31 . C32 . 126.16(14) yes
N35 . N31 . C32 . 105.41(16) yes
N31 . N35 . C34 . 110.41(18) yes
N31 . N35 . C36 . 123.01(16) yes
C34 . N35 . C36 . 125.72(18) yes
Ru2 . N41 . N45 . 127.59(14) yes
Ru2 . N41 . C42 . 126.83(15) yes
N45 . N41 . C42 . 105.58(17) yes
N41 . N45 . C44 . 110.2(2) yes
N41 . N45 . C46 . 123.38(17) yes
C44 . N45 . C46 . 125.9(2) yes
N11 . C12 . C13 . 110.91(19) yes
N11 . C12 . H121 . 124.5 no
C13 . C12 . H121 . 124.5 no
C12 . C13 . C14 . 105.43(18) yes
C12 . C13 . H131 . 127.3 no
C14 . C13 . H131 . 127.3 no
C13 . C14 . N15 . 107.46(18) yes
C13 . C14 . H141 . 126.3 no
N15 . C14 . H141 . 126.3 no
N15 . C16 . C17 . 113.06(16) yes
N15 . C16 . H161 . 108.6 no
C17 . C16 . H161 . 108.6 no
N15 . C16 . H162 . 108.6 no
C17 . C16 . H162 . 108.6 no
H161 . C16 . H162 . 109.5 no
C16 . C17 . P1 . 110.85(13) yes
C16 . C17 . H171 . 109.1 no
P1 . C17 . H171 . 109.1 no
C16 . C17 . H172 . 109.1 no
P1 . C17 . H172 . 109.1 no
H171 . C17 . H172 . 109.5 no
N21 . C22 . C23 . 110.7(2) yes
N21 . C22 . H221 . 124.6 no
C23 . C22 . H221 . 124.6 no
C22 . C23 . C24 . 105.50(19) yes
C22 . C23 . H231 . 127.2 no
C24 . C23 . H231 . 127.2 no
C23 . C24 . N25 . 107.57(19) yes
C23 . C24 . H241 . 126.2 no
N25 . C24 . H241 . 126.2 no
N25 . C26 . C27 . 112.61(18) yes
N25 . C26 . H261 . 108.7 no
C27 . C26 . H261 . 108.7 no
N25 . C26 . H262 . 108.7 no
C27 . C26 . H262 . 108.7 no
H261 . C26 . H262 . 109.5 no
C26 . C27 . P2 . 111.94(14) yes
C26 . C27 . H271 . 108.9 no
P2 . C27 . H271 . 108.9 no
C26 . C27 . H272 . 108.9 no
P2 . C27 . H272 . 108.9 no
H271 . C27 . H272 . 109.5 no
N31 . C32 . C33 . 111.1(2) yes
N31 . C32 . H321 . 124.5 no
C33 . C32 . H321 . 124.5 no
C32 . C33 . C34 . 104.93(19) yes
C32 . C33 . H331 . 127.5 no
C34 . C33 . H331 . 127.5 no
C33 . C34 . N35 . 108.18(19) yes
C33 . C34 . H341 . 125.9 no
N35 . C34 . H341 . 125.9 no
N35 . C36 . C37 . 113.74(17) yes
N35 . C36 . H361 . 108.4 no
C37 . C36 . H361 . 108.4 no
N35 . C36 . H362 . 108.4 no
C37 . C36 . H362 . 108.4 no
H361 . C36 . H362 . 109.5 no
C36 . C37 . P3 . 111.97(14) yes
C36 . C37 . H371 . 108.8 no
P3 . C37 . H371 . 108.8 no
C36 . C37 . H372 . 108.8 no
P3 . C37 . H372 . 108.8 no
H371 . C37 . H372 . 109.5 no
N41 . C42 . C43 . 110.8(2) yes
N41 . C42 . H421 . 124.6 no
C43 . C42 . H421 . 124.6 no
C42 . C43 . C44 . 105.6(2) yes
C42 . C43 . H431 . 127.2 no
C44 . C43 . H431 . 127.2 no
C43 . C44 . N45 . 107.9(2) yes
C43 . C44 . H441 . 126.1 no
N45 . C44 . H441 . 126.1 no
N45 . C46 . C47 . 113.19(19) yes
N45 . C46 . H461 . 108.5 no
C47 . C46 . H461 . 108.5 no
N45 . C46 . H462 . 108.5 no
C47 . C46 . H462 . 108.5 no
H461 . C46 . H462 . 109.5 no
C46 . C47 . P4 . 111.21(16) yes
C46 . C47 . H471 . 109.0 no
P4 . C47 . H471 . 109.0 no
C46 . C47 . H472 . 109.0 no
P4 . C47 . H472 . 109.0 no
H471 . C47 . H472 . 109.5 no
P1 . C111 . C112 . 120.47(16) yes
P1 . C111 . C116 . 122.00(16) yes
C112 . C111 . C116 . 117.37(19) yes
C111 . C112 . C113 . 121.5(2) yes
C111 . C112 . H1121 . 119.2 no
C113 . C112 . H1121 . 119.2 no
C112 . C113 . C114 . 120.5(2) yes
C112 . C113 . H1131 . 119.7 no
C114 . C113 . H1131 . 119.7 no
C113 . C114 . C115 . 118.5(2) yes
C113 . C114 . H1141 . 120.7 no
C115 . C114 . H1141 . 120.7 no
C114 . C115 . C116 . 121.5(2) yes
C114 . C115 . H1151 . 119.3 no
C116 . C115 . H1151 . 119.3 no
C115 . C116 . C111 . 120.6(2) yes
C115 . C116 . H1161 . 119.7 no
C111 . C116 . H1161 . 119.7 no
P1 . C121 . C122 . 117.79(16) yes
P1 . C121 . C126 . 122.78(16) yes
C122 . C121 . C126 . 119.24(19) yes
C121 . C122 . C123 . 120.5(2) yes
C121 . C122 . H1221 . 119.8 no
C123 . C122 . H1221 . 119.8 no
C122 . C123 . C124 . 119.8(2) yes
C122 . C123 . H1231 . 120.1 no
C124 . C123 . H1231 . 120.1 no
C123 . C124 . C125 . 120.1(2) yes
C123 . C124 . H1241 . 119.9 no
C125 . C124 . H1241 . 119.9 no
C124 . C125 . C126 . 120.5(2) yes
C124 . C125 . H1251 . 119.8 no
C126 . C125 . H1251 . 119.8 no
C121 . C126 . C125 . 119.9(2) yes
C121 . C126 . H1261 . 120.1 no
C125 . C126 . H1261 . 120.1 no
P2 . C211 . C212 . 120.59(18) yes
P2 . C211 . C216 . 122.01(17) yes
C212 . C211 . C216 . 117.4(2) yes
C211 . C212 . C213 . 120.9(3) yes
C211 . C212 . H2121 . 119.5 no
C213 . C212 . H2121 . 119.5 no
C212 . C213 . C214 . 120.9(3) yes
C212 . C213 . H2131 . 119.6 no
C214 . C213 . H2131 . 119.6 no
C213 . C214 . C215 . 118.8(3) yes
C213 . C214 . H2141 . 120.6 no
C215 . C214 . H2141 . 120.6 no
C214 . C215 . C216 . 120.6(2) yes
C214 . C215 . H2151 . 119.7 no
C216 . C215 . H2151 . 119.7 no
C211 . C216 . C215 . 121.3(2) yes
C211 . C216 . H2161 . 119.3 no
C215 . C216 . H2161 . 119.3 no
P2 . C221 . C222 . 119.34(16) yes
P2 . C221 . C226 . 122.00(16) yes
C222 . C221 . C226 . 118.5(2) yes
C221 . C222 . C223 . 120.6(2) yes
C221 . C222 . H2221 . 119.7 no
C223 . C222 . H2221 . 119.7 no
C222 . C223 . C224 . 119.9(2) yes
C222 . C223 . H2231 . 120.1 no
C224 . C223 . H2231 . 120.1 no
C223 . C224 . C225 . 119.9(2) yes
C223 . C224 . H2241 . 120.1 no
C225 . C224 . H2241 . 120.1 no
C224 . C225 . C226 . 120.4(2) yes
C224 . C225 . H2251 . 119.8 no
C226 . C225 . H2251 . 119.8 no
C225 . C226 . C221 . 120.7(2) yes
C225 . C226 . H2261 . 119.6 no
C221 . C226 . H2261 . 119.6 no
P3 . C311 . C312 . 121.17(17) yes
P3 . C311 . C316 . 121.22(17) yes
C312 . C311 . C316 . 117.6(2) yes
C311 . C312 . C313 . 120.9(2) yes
C311 . C312 . H3121 . 119.6 no
C313 . C312 . H3121 . 119.6 no
C312 . C313 . C314 . 120.8(2) yes
C312 . C313 . H3131 . 119.6 no
C314 . C313 . H3131 . 119.6 no
C313 . C314 . C315 . 118.5(2) yes
C313 . C314 . H3141 . 120.8 no
C315 . C314 . H3141 . 120.8 no
C314 . C315 . C316 . 121.1(2) yes
C314 . C315 . H3151 . 119.4 no
C316 . C315 . H3151 . 119.4 no
C311 . C316 . C315 . 121.0(2) yes
C311 . C316 . H3161 . 119.5 no
C315 . C316 . H3161 . 119.5 no
P3 . C321 . C322 . 118.84(17) yes
P3 . C321 . C326 . 122.78(19) yes
C322 . C321 . C326 . 118.4(2) yes
C321 . C322 . C323 . 121.3(3) yes
C321 . C322 . H3221 . 119.3 no
C323 . C322 . H3221 . 119.3 no
C322 . C323 . C324 . 119.5(3) yes
C322 . C323 . H3231 . 120.2 no
C324 . C323 . H3231 . 120.2 no
C323 . C324 . C325 . 120.2(2) yes
C323 . C324 . H3241 . 119.9 no
C325 . C324 . H3241 . 119.9 no
C324 . C325 . C326 . 120.7(3) yes
C324 . C325 . H3251 . 119.6 no
C326 . C325 . H3251 . 119.6 no
C325 . C326 . C321 . 119.8(3) yes
C325 . C326 . H3261 . 120.1 no
C321 . C326 . H3261 . 120.1 no
P4 . C411 . C412 . 121.49(19) yes
P4 . C411 . C416 . 121.26(19) yes
C412 . C411 . C416 . 117.2(2) yes
C411 . C412 . C413 . 121.5(3) yes
C411 . C412 . H4121 . 119.3 no
C413 . C412 . H4121 . 119.3 no
C412 . C413 . C414 . 120.3(3) yes
C412 . C413 . H4131 . 119.8 no
C414 . C413 . H4131 . 119.8 no
C413 . C414 . C415 . 119.3(3) yes
C413 . C414 . H4141 . 120.3 no
C415 . C414 . H4141 . 120.3 no
C414 . C415 . C416 . 120.5(3) yes
C414 . C415 . H4151 . 119.8 no
C416 . C415 . H4151 . 119.8 no
C415 . C416 . C411 . 121.1(3) yes
C415 . C416 . H4161 . 119.4 no
C411 . C416 . H4161 . 119.4 no
P4 . C421 . C422 . 118.20(17) yes
P4 . C421 . C426 . 123.1(2) yes
C422 . C421 . C426 . 118.6(2) yes
C421 . C422 . C423 . 121.0(3) yes
C421 . C422 . H4221 . 119.5 no
C423 . C422 . H4221 . 119.5 no
C422 . C423 . C424 . 119.8(3) yes
C422 . C423 . H4231 . 120.1 no
C424 . C423 . H4231 . 120.1 no
C423 . C424 . C425 . 120.0(3) yes
C423 . C424 . H4241 . 120.0 no
C425 . C424 . H4241 . 120.0 no
C424 . C425 . C426 . 121.1(3) yes
C424 . C425 . H4251 . 119.4 no
C426 . C425 . H4251 . 119.4 no
C425 . C426 . C421 . 119.5(3) yes
C425 . C426 . H4261 . 120.2 no
C421 . C426 . H4261 . 120.2 no
Cl51 . C501 . Cl52 . 112.05(16) yes
Cl51 . C501 . H5011 . 108.8 no
Cl52 . C501 . H5011 . 108.8 no
Cl51 . C501 . H5012 . 108.8 no
Cl52 . C501 . H5012 . 108.8 no
H5011 . C501 . H5012 . 109.5 no
Cl62 . C601 . Cl61 . 112.34(16) yes
Cl62 . C601 . H6011 . 108.7 no
Cl61 . C601 . H6011 . 108.7 no
Cl62 . C601 . H6012 . 108.7 no
Cl61 . C601 . H6012 . 108.7 no
H6011 . C601 . H6012 . 109.5 no
Cl71 . C701 . Cl72 . 114.5(6) yes
Cl71 . C701 . H7011 . 108.2 no
Cl72 . C701 . H7011 . 108.2 no
Cl72 . C701 . H7012 . 108.2 no
H7011 . C701 . H7012 . 109.5 no
Cl73 . C702 . Cl71 . 107.1(6) yes
Cl73 . C702 . H7021 . 110.1 no
Cl71 . C702 . H7021 . 110.1 no
Cl73 . C702 . H7022 . 110.1 no
Cl71 . C702 . H7022 . 110.1 no
H7021 . C702 . H7022 . 109.5 no

loop_
_geom_bond_atom_site_label_1
_geom_bond_site_symmetry_1
_geom_bond_atom_site_label_2
_geom_bond_site_symmetry_2
_geom_bond_distance
_geom_bond_publ_flag
Ru1 . Cl1 . 2.4883(5) yes
Ru1 . Cl2 . 2.4907(5) yes
Ru1 . P1 . 2.2915(5) yes
Ru1 . P2 . 2.2808(5) yes
Ru1 . N11 . 2.1016(15) yes
Ru1 . N21 . 2.1042(15) yes
Ru2 . Cl3 . 2.4815(5) yes
Ru2 . Cl4 . 2.4752(5) yes
Ru2 . P3 . 2.2934(5) yes
Ru2 . P4 . 2.2794(6) yes
Ru2 . N31 . 2.1035(16) yes
Ru2 . N41 . 2.1053(17) yes
Cl51 . C501 . 1.738(3) yes
Cl52 . C501 . 1.723(3) yes
Cl61 . C601 . 1.747(3) yes
Cl62 . C601 . 1.761(3) yes
Cl71 . C701 . 1.741(9) yes
Cl71 . C702 . 1.753(11) yes
Cl72 . C701 . 1.701(9) yes
Cl73 . C702 . 1.756(11) yes
P1 . C17 . 1.8419(19) yes
P1 . C111 . 1.861(2) yes
P1 . C121 . 1.828(2) yes
P2 . C27 . 1.842(2) yes
P2 . C211 . 1.856(2) yes
P2 . C221 . 1.830(2) yes
P3 . C37 . 1.835(2) yes
P3 . C311 . 1.859(2) yes
P3 . C321 . 1.834(2) yes
P4 . C47 . 1.842(2) yes
P4 . C411 . 1.864(2) yes
P4 . C421 . 1.827(2) yes
N11 . N15 . 1.365(2) yes
N11 . C12 . 1.336(3) yes
N15 . C14 . 1.351(3) yes
N15 . C16 . 1.457(3) yes
N21 . N25 . 1.360(2) yes
N21 . C22 . 1.339(3) yes
N25 . C24 . 1.356(3) yes
N25 . C26 . 1.450(3) yes
N31 . N35 . 1.361(2) yes
N31 . C32 . 1.336(3) yes
N35 . C34 . 1.352(3) yes
N35 . C36 . 1.458(3) yes
N41 . N45 . 1.361(2) yes
N41 . C42 . 1.339(3) yes
N45 . C44 . 1.358(3) yes
N45 . C46 . 1.451(3) yes
C12 . C13 . 1.393(3) yes
C12 . H121 . 1.000 no
C13 . C14 . 1.371(3) yes
C13 . H131 . 1.000 no
C14 . H141 . 1.000 no
C16 . C17 . 1.518(3) yes
C16 . H161 . 1.000 no
C16 . H162 . 1.000 no
C17 . H171 . 1.000 no
C17 . H172 . 1.000 no
C22 . C23 . 1.394(3) yes
C22 . H221 . 1.000 no
C23 . C24 . 1.365(3) yes
C23 . H231 . 1.000 no
C24 . H241 . 1.000 no
C26 . C27 . 1.536(3) yes
C26 . H261 . 1.000 no
C26 . H262 . 1.000 no
C27 . H271 . 1.000 no
C27 . H272 . 1.000 no
C32 . C33 . 1.395(3) yes
C32 . H321 . 1.000 no
C33 . C34 . 1.363(3) yes
C33 . H331 . 1.000 no
C34 . H341 . 1.000 no
C36 . C37 . 1.524(3) yes
C36 . H361 . 1.000 no
C36 . H362 . 1.000 no
C37 . H371 . 1.000 no
C37 . H372 . 1.000 no
C42 . C43 . 1.387(3) yes
C42 . H421 . 1.000 no
C43 . C44 . 1.360(4) yes
C43 . H431 . 1.000 no
C44 . H441 . 1.000 no
C46 . C47 . 1.517(4) yes
C46 . H461 . 1.000 no
C46 . H462 . 1.000 no
C47 . H471 . 1.000 no
C47 . H472 . 1.000 no
C111 . C112 . 1.394(3) yes
C111 . C116 . 1.392(3) yes
C112 . C113 . 1.387(3) yes
C112 . H1121 . 1.000 no
C113 . C114 . 1.381(3) yes
C113 . H1131 . 1.000 no
C114 . C115 . 1.374(4) yes
C114 . H1141 . 1.000 no
C115 . C116 . 1.393(3) yes
C115 . H1151 . 1.000 no
C116 . H1161 . 1.000 no
C121 . C122 . 1.394(3) yes
C121 . C126 . 1.396(3) yes
C122 . C123 . 1.389(3) yes
C122 . H1221 . 1.000 no
C123 . C124 . 1.383(4) yes
C123 . H1231 . 1.000 no
C124 . C125 . 1.383(4) yes
C124 . H1241 . 1.000 no
C125 . C126 . 1.387(3) yes
C125 . H1251 . 1.000 no
C126 . H1261 . 1.000 no
C211 . C212 . 1.382(3) yes
C211 . C216 . 1.390(3) yes
C212 . C213 . 1.385(4) yes
C212 . H2121 . 1.000 no
C213 . C214 . 1.379(4) yes
C213 . H2131 . 1.000 no
C214 . C215 . 1.365(4) yes
C214 . H2141 . 1.000 no
C215 . C216 . 1.385(3) yes
C215 . H2151 . 1.000 no
C216 . H2161 . 1.000 no
C221 . C222 . 1.396(3) yes
C221 . C226 . 1.389(3) yes
C222 . C223 . 1.393(3) yes
C222 . H2221 . 1.000 no
C223 . C224 . 1.385(4) yes
C223 . H2231 . 1.000 no
C224 . C225 . 1.376(4) yes
C224 . H2241 . 1.000 no
C225 . C226 . 1.389(3) yes
C225 . H2251 . 1.000 no
C226 . H2261 . 1.000 no
C311 . C312 . 1.390(3) yes
C311 . C316 . 1.395(3) yes
C312 . C313 . 1.390(3) yes
C312 . H3121 . 1.000 no
C313 . C314 . 1.385(4) yes
C313 . H3131 . 1.000 no
C314 . C315 . 1.374(4) yes
C314 . H3141 . 1.000 no
C315 . C316 . 1.384(3) yes
C315 . H3151 . 1.000 no
C316 . H3161 . 1.000 no
C321 . C322 . 1.399(3) yes
C321 . C326 . 1.391(3) yes
C322 . C323 . 1.390(3) yes
C322 . H3221 . 1.000 no
C323 . C324 . 1.373(4) yes
C323 . H3231 . 1.000 no
C324 . C325 . 1.377(5) yes
C324 . H3241 . 1.000 no
C325 . C326 . 1.400(4) yes
C325 . H3251 . 1.000 no
C326 . H3261 . 1.000 no
C411 . C412 . 1.393(3) yes
C411 . C416 . 1.387(4) yes
C412 . C413 . 1.391(4) yes
C412 . H4121 . 1.000 no
C413 . C414 . 1.371(4) yes
C413 . H4131 . 1.000 no
C414 . C415 . 1.374(5) yes
C414 . H4141 . 1.000 no
C415 . C416 . 1.398(4) yes
C415 . H4151 . 1.000 no
C416 . H4161 . 1.000 no
C421 . C422 . 1.395(3) yes
C421 . C426 . 1.394(3) yes
C422 . C423 . 1.388(4) yes
C422 . H4221 . 1.000 no
C423 . C424 . 1.379(5) yes
C423 . H4231 . 1.000 no
C424 . C425 . 1.366(5) yes
C424 . H4241 . 1.000 no
C425 . C426 . 1.399(4) yes
C425 . H4251 . 1.000 no
C426 . H4261 . 1.000 no
C501 . H5011 . 1.000 no
C501 . H5012 . 1.000 no
C601 . H6011 . 1.000 no
C601 . H6012 . 1.000 no
C701 . H7011 . 1.000 no
C701 . H7012 . 1.000 no
C702 . H7021 . 1.000 no
C702 . H7022 . 1.000 no

loop_
_geom_contact_atom_site_label_1
_geom_contact_atom_site_label_2
_geom_contact_distance
_geom_contact_site_symmetry_1
_geom_contact_site_symmetry_2
_geom_contact_publ_flag
Cl1 C36 3.430(2) . . no
Cl1 C14 3.587(2) . 2_666 no
Cl2 C702 3.50(1) . . no
Cl2 C701 3.54(1) . . no
Cl3 C223 3.586(3) . 2_666 no
Cl4 C601 3.312(3) . 3_545 no
Cl4 C501 3.428(3) . 2_656 no
Cl51 C226 3.458(3) . 3_546 no
Cl71 C213 3.411(3) . . no
Cl72 C115 3.412(5) . 2_566 no
N21 C23 3.590(3) . 2_566 no
N25 C23 3.437(3) . 2_566 no
N35 C17 3.595(3) . 2_666 no
C13 C44 3.560(3) . 4 no
C17 C34 3.556(3) . 2_666 no
C22 C24 3.375(3) . 2_566 no
C23 C24 3.470(4) . 2_566 no
C42 C601 3.469(4) . 3_545 no
C123 C324 3.446(4) . 2_566 no
C123 C325 3.592(4) . 2_566 no
C124 C213 3.531(4) . 3_556 no
C124 C214 3.540(4) . 3_556 no
C125 C501 3.580(4) . 1_565 no
C212 C701 3.46(1) . . no
C213 C701 3.45(1) . . no
C423 C702 3.46(1) . . no

loop_
_geom_torsion_atom_site_label_1
_geom_torsion_atom_site_label_2
_geom_torsion_atom_site_label_3
_geom_torsion_atom_site_label_4
_geom_torsion_site_symmetry_1
_geom_torsion_site_symmetry_2
_geom_torsion_site_symmetry_3
_geom_torsion_site_symmetry_4
_geom_torsion
_geom_torsion_publ_flag
Ru1 P1 C17 C16 . . . . 35.9(2) no
Ru1 P1 C111 C112 . . . . -54.8(2) no
Ru1 P1 C111 C116 . . . . 129.8(2) no
Ru1 P1 C121 C122 . . . . -53.2(2) no
Ru1 P1 C121 C126 . . . . 131.9(2) no
Ru1 P2 C27 C26 . . . . 33.3(2) no
Ru1 P2 C211 C212 . . . . -88.7(2) no
Ru1 P2 C211 C216 . . . . 91.7(2) no
Ru1 P2 C221 C222 . . . . -46.2(2) no
Ru1 P2 C221 C226 . . . . 138.7(2) no
Ru1 N11 N15 C14 . . . . 177.0(1) no
Ru1 N11 N15 C16 . . . . -9.5(2) no
Ru1 N11 C12 C13 . . . . -177.0(1) no
Ru1 N21 N25 C24 . . . . 178.6(1) no
Ru1 N21 N25 C26 . . . . -5.5(3) no
Ru1 N21 C22 C23 . . . . -178.3(1) no
Ru2 P3 C37 C36 . . . . 35.2(2) no
Ru2 P3 C311 C312 . . . . -85.2(2) no
Ru2 P3 C311 C316 . . . . 95.2(2) no
Ru2 P3 C321 C322 . . . . -46.8(2) no
Ru2 P3 C321 C326 . . . . 133.5(2) no
Ru2 P4 C47 C46 . . . . 37.3(2) no
Ru2 P4 C411 C412 . . . . -87.5(2) no
Ru2 P4 C411 C416 . . . . 91.8(2) no
Ru2 P4 C421 C422 . . . . -49.7(2) no
Ru2 P4 C421 C426 . . . . 132.8(2) no
Ru2 N31 N35 C34 . . . . 175.2(2) no
Ru2 N31 N35 C36 . . . . -14.8(3) no
Ru2 N31 C32 C33 . . . . -175.3(2) no
Ru2 N41 N45 C44 . . . . -178.2(2) no
Ru2 N41 N45 C46 . . . . -6.2(3) no
Ru2 N41 C42 C43 . . . . 178.6(2) no
Cl1 Ru1 P1 C17 . . . . -83.18(7) no
Cl1 Ru1 P1 C111 . . . . 32.99(8) no
Cl1 Ru1 P1 C121 . . . . 155.47(7) no
Cl1 Ru1 N11 N15 . . . . 75.1(1) no
Cl1 Ru1 N11 C12 . . . . -108.3(2) no
Cl1 Ru1 N21 N25 . . . . 146.3(2) no
Cl1 Ru1 N21 C22 . . . . -36.3(2) no
Cl2 Ru1 P2 C27 . . . . -81.70(8) no
Cl2 Ru1 P2 C211 . . . . 34.39(8) no
Cl2 Ru1 P2 C221 . . . . 154.62(8) no
Cl2 Ru1 N11 N15 . . . . 158.0(1) no
Cl2 Ru1 N11 C12 . . . . -25.3(2) no
Cl2 Ru1 N21 N25 . . . . 63.4(2) no
Cl2 Ru1 N21 C22 . . . . -119.1(2) no
Cl3 Ru2 P3 C37 . . . . -84.99(8) no
Cl3 Ru2 P3 C311 . . . . 31.68(7) no
Cl3 Ru2 P3 C321 . . . . 153.14(8) no
Cl3 Ru2 N31 N35 . . . . 74.7(2) no
Cl3 Ru2 N31 C32 . . . . -111.2(2) no
Cl3 Ru2 N41 N45 . . . . 153.8(2) no
Cl3 Ru2 N41 C42 . . . . -24.6(2) no
Cl4 Ru2 P4 C47 . . . . -82.88(9) no
Cl4 Ru2 P4 C411 . . . . 33.3(1) no
Cl4 Ru2 P4 C421 . . . . 154.25(8) no
Cl4 Ru2 N31 N35 . . . . 161.6(2) no
Cl4 Ru2 N31 C32 . . . . -24.4(2) no
Cl4 Ru2 N41 N45 . . . . 67.0(2) no
Cl4 Ru2 N41 C42 . . . . -111.4(2) no
P1 Ru1 P2 C27 . . . . 97.17(8) no
P1 Ru1 P2 C211 . . . . -146.74(8) no
P1 Ru1 P2 C221 . . . . -26.51(8) no
P1 Ru1 N11 N15 . . . . -19.4(1) no
P1 Ru1 N11 C12 . . . . 157.2(2) no
P1 Ru1 N21 N25 . . . . -119.1(2) no
P1 Ru1 N21 C22 . . . . 58.4(2) no
P1 C17 C16 N15 . . . . -75.3(2) no
P1 C111 C112 C113 . . . . -176.3(2) no
P1 C111 C116 C115 . . . . 176.3(2) no
P1 C121 C122 C123 . . . . -175.0(2) no
P1 C121 C126 C125 . . . . 175.0(2) no
P2 Ru1 P1 C17 . . . . 95.61(7) no
P2 Ru1 P1 C111 . . . . -148.23(8) no
P2 Ru1 P1 C121 . . . . -25.74(7) no
P2 Ru1 N11 N15 . . . . -114.2(1) no
P2 Ru1 N11 C12 . . . . 62.4(2) no
P2 Ru1 N21 N25 . . . . -24.3(2) no
P2 Ru1 N21 C22 . . . . 153.1(2) no
P2 C27 C26 N25 . . . . -74.0(2) no
P2 C211 C212 C213 . . . . 178.9(2) no
P2 C211 C216 C215 . . . . -178.0(2) no
P2 C221 C222 C223 . . . . -175.4(2) no
P2 C221 C226 C225 . . . . 174.0(2) no
P3 Ru2 P4 C47 . . . . 94.84(9) no
P3 Ru2 P4 C411 . . . . -149.0(1) no
P3 Ru2 P4 C421 . . . . -28.04(8) no
P3 Ru2 N31 N35 . . . . -13.9(2) no
P3 Ru2 N31 C32 . . . . 160.2(2) no
P3 Ru2 N41 N45 . . . . -117.3(2) no
P3 Ru2 N41 C42 . . . . 64.2(2) no
P3 C37 C36 N35 . . . . -72.4(2) no
P3 C311 C312 C313 . . . . 179.3(2) no
P3 C311 C316 C315 . . . . -179.4(2) no
P3 C321 C322 C323 . . . . -180.0(2) no
P3 C321 C326 C325 . . . . -178.8(2) no
P4 Ru2 P3 C37 . . . . 92.66(8) no
P4 Ru2 P3 C311 . . . . -150.67(7) no
P4 Ru2 P3 C321 . . . . -29.21(8) no
P4 Ru2 N31 N35 . . . . -110.4(2) no
P4 Ru2 N31 C32 . . . . 63.7(2) no
P4 Ru2 N41 N45 . . . . -20.8(2) no
P4 Ru2 N41 C42 . . . . 160.7(2) no
P4 C47 C46 N45 . . . . -75.1(2) no
P4 C411 C412 C413 . . . . -179.7(2) no
P4 C411 C416 C415 . . . . -179.8(2) no
P4 C421 C422 C423 . . . . -177.4(2) no
P4 C421 C426 C425 . . . . 178.0(2) no
N11 Ru1 P1 C17 . . . . 3.76(8) no
N11 Ru1 P1 C111 . . . . 119.92(9) no
N11 Ru1 P1 C121 . . . . -117.59(8) no
N11 Ru1 P2 C27 . . . . -169.37(9) no
N11 Ru1 P2 C211 . . . . -53.28(9) no
N11 Ru1 P2 C221 . . . . 66.95(9) no
N11 N15 C14 C13 . . . . 0.1(2) no
N11 N15 C16 C17 . . . . 64.8(2) no
N11 C12 C13 C14 . . . . -0.2(2) no
N15 N11 C12 C13 . . . . 0.2(2) no
N15 C14 C13 C12 . . . . 0.0(2) no
N21 Ru1 P1 C17 . . . . -171.47(9) no
N21 Ru1 P1 C111 . . . . -55.31(9) no
N21 Ru1 P1 C121 . . . . 67.18(9) no
N21 Ru1 P2 C27 . . . . 7.22(9) no
N21 Ru1 P2 C211 . . . . 123.31(9) no
N21 Ru1 P2 C221 . . . . -116.46(9) no
N21 N25 C24 C23 . . . . -0.7(3) no
N21 N25 C26 C27 . . . . 62.6(3) no
N21 C22 C23 C24 . . . . -0.1(3) no
N25 N21 C22 C23 . . . . -0.4(2) no
N25 C24 C23 C22 . . . . 0.5(3) no
N31 Ru2 P3 C37 . . . . 1.59(9) no
N31 Ru2 P3 C311 . . . . 118.25(9) no
N31 Ru2 P3 C321 . . . . -120.28(9) no
N31 Ru2 P4 C47 . . . . -171.7(1) no
N31 Ru2 P4 C411 . . . . -55.5(1) no
N31 Ru2 P4 C421 . . . . 65.5(1) no
N31 N35 C34 C33 . . . . -0.2(3) no
N31 N35 C36 C37 . . . . 65.0(3) no
N31 C32 C33 C34 . . . . 0.0(3) no
N35 N31 C32 C33 . . . . -0.1(2) no
N35 C34 C33 C32 . . . . 0.1(3) no
N41 Ru2 P3 C37 . . . . -173.94(9) no
N41 Ru2 P3 C311 . . . . -57.27(9) no
N41 Ru2 P3 C321 . . . . 64.2(1) no
N41 Ru2 P4 C47 . . . . 2.9(1) no
N41 Ru2 P4 C411 . . . . 119.1(1) no
N41 Ru2 P4 C421 . . . . -120.0(1) no
N41 N45 C44 C43 . . . . -0.7(3) no
N41 N45 C46 C47 . . . . 61.7(3) no
N41 C42 C43 C44 . . . . -0.3(3) no
N45 N41 C42 C43 . . . . -0.1(3) no
N45 C44 C43 C42 . . . . 0.6(3) no
C12 N11 N15 C14 . . . . -0.2(2) no
C12 N11 N15 C16 . . . . 173.3(2) no
C13 C14 N15 C16 . . . . -173.2(2) no
C14 N15 C16 C17 . . . . -122.7(2) no
C16 C17 P1 C111 . . . . -92.8(1) no
C16 C17 P1 C121 . . . . 165.7(1) no
C17 P1 C111 C112 . . . . 67.3(2) no
C17 P1 C111 C116 . . . . -108.0(2) no
C17 P1 C121 C122 . . . . -178.1(2) no
C17 P1 C121 C126 . . . . 6.9(2) no
C22 N21 N25 C24 . . . . 0.7(2) no
C22 N21 N25 C26 . . . . 176.6(2) no
C23 C24 N25 C26 . . . . -176.4(2) no
C24 N25 C26 C27 . . . . -122.2(2) no
C26 C27 P2 C211 . . . . -92.3(2) no
C26 C27 P2 C221 . . . . 167.1(2) no
C27 P2 C211 C212 . . . . 32.7(2) no
C27 P2 C211 C216 . . . . -146.9(2) no
C27 P2 C221 C222 . . . . -173.1(2) no
C27 P2 C221 C226 . . . . 11.8(2) no
C32 N31 N35 C34 . . . . 0.2(2) no
C32 N31 N35 C36 . . . . 170.1(2) no
C33 C34 N35 C36 . . . . -169.8(2) no
C34 N35 C36 C37 . . . . -126.7(2) no
C36 C37 P3 C311 . . . . -91.5(2) no
C36 C37 P3 C321 . . . . 165.7(2) no
C37 P3 C311 C312 . . . . 37.3(2) no
C37 P3 C311 C316 . . . . -142.3(2) no
C37 P3 C321 C322 . . . . -172.6(2) no
C37 P3 C321 C326 . . . . 7.7(2) no
C42 N41 N45 C44 . . . . 0.5(3) no
C42 N41 N45 C46 . . . . 172.5(2) no
C43 C44 N45 C46 . . . . -172.5(2) no
C44 N45 C46 C47 . . . . -127.5(3) no
C46 C47 P4 C411 . . . . -90.0(2) no
C46 C47 P4 C421 . . . . 168.2(2) no
C47 P4 C411 C412 . . . . 34.2(2) no
C47 P4 C411 C416 . . . . -146.4(2) no
C47 P4 C421 C422 . . . . -175.5(2) no
C47 P4 C421 C426 . . . . 7.0(2) no
C111 P1 C121 C122 . . . . 79.7(2) no
C111 P1 C121 C126 . . . . -95.2(2) no
C111 C112 C113 C114 . . . . 0.5(3) no
C111 C116 C115 C114 . . . . -0.7(4) no
C112 C111 P1 C121 . . . . 173.2(2) no
C112 C111 C116 C115 . . . . 0.8(3) no
C112 C113 C114 C115 . . . . -0.3(4) no
C113 C112 C111 C116 . . . . -0.8(3) no
C113 C114 C115 C116 . . . . 0.4(4) no
C116 C111 P1 C121 . . . . -2.1(2) no
C121 C122 C123 C124 . . . . 0.2(4) no
C121 C126 C125 C124 . . . . -0.7(3) no
C122 C121 C126 C125 . . . . 0.2(3) no
C122 C123 C124 C125 . . . . -0.8(4) no
C123 C122 C121 C126 . . . . 0.1(3) no
C123 C124 C125 C126 . . . . 1.0(4) no
C211 P2 C221 C222 . . . . 83.2(2) no
C211 P2 C221 C226 . . . . -91.9(2) no
C211 C212 C213 C214 . . . . -0.8(5) no
C211 C216 C215 C214 . . . . -0.9(4) no
C212 C211 P2 C221 . . . . 138.4(2) no
C212 C211 C216 C215 . . . . 2.4(4) no
C212 C213 C214 C215 . . . . 2.3(5) no
C213 C212 C211 C216 . . . . -1.5(4) no
C213 C214 C215 C216 . . . . -1.5(4) no
C216 C211 P2 C221 . . . . -41.1(2) no
C221 C222 C223 C224 . . . . 0.9(3) no
C221 C226 C225 C224 . . . . 1.6(4) no
C222 C221 C226 C225 . . . . -1.1(3) no
C222 C223 C224 C225 . . . . -0.5(4) no
C223 C222 C221 C226 . . . . -0.1(3) no
C223 C224 C225 C226 . . . . -0.8(4) no
C311 P3 C321 C322 . . . . 83.5(2) no
C311 P3 C321 C326 . . . . -96.1(2) no
C311 C312 C313 C314 . . . . -0.2(4) no
C311 C316 C315 C314 . . . . 0.3(4) no
C312 C311 P3 C321 . . . . 143.6(2) no
C312 C311 C316 C315 . . . . 0.9(4) no
C312 C313 C314 C315 . . . . 1.4(5) no
C313 C312 C311 C316 . . . . -1.0(4) no
C313 C314 C315 C316 . . . . -1.5(5) no
C316 C311 P3 C321 . . . . -36.1(2) no
C321 C322 C323 C324 . . . . -1.4(4) no
C321 C326 C325 C324 . . . . -1.3(4) no
C322 C321 C326 C325 . . . . 1.6(3) no
C322 C323 C324 C325 . . . . 1.7(4) no
C323 C322 C321 C326 . . . . -0.3(3) no
C323 C324 C325 C326 . . . . -0.4(4) no
C411 P4 C421 C422 . . . . 81.3(2) no
C411 P4 C421 C426 . . . . -96.2(2) no
C411 C412 C413 C414 . . . . -0.3(4) no
C411 C416 C415 C414 . . . . -0.7(5) no
C412 C411 P4 C421 . . . . 141.4(2) no
C412 C411 C416 C415 . . . . -0.5(4) no
C412 C413 C414 C415 . . . . -0.9(5) no
C413 C412 C411 C416 . . . . 1.0(4) no
C413 C414 C415 C416 . . . . 1.4(5) no
C416 C411 P4 C421 . . . . -39.3(2) no
C421 C422 C423 C424 . . . . -0.4(4) no
C421 C426 C425 C424 . . . . -1.0(4) no
C422 C421 C426 C425 . . . . 0.5(4) no
C422 C423 C424 C425 . . . . -0.0(5) no
C423 C422 C421 C426 . . . . 0.2(4) no
C423 C424 C425 C426 . . . . 0.7(5) no
